data_1560116
loop_
_publ_author_name
'Kurogi, Takashi'
'Kuroki, Kaito'
'Moritani, Shunsuke'
'Takai, Kazuhiko'

_publ_section_title
;
 Structural elucidation of a methylenation reagent of esters: synthesis
 and reactivity of a dinuclear titanium(iii) methylene complex
;
_journal_issue 10
_journal_name_full 'Chemical Science'
_journal_page_first 3509
_journal_page_last 3515
_journal_paper_doi 10.1039/D0SC06366E
_journal_volume 12
_journal_year 2021
_chemical_formula_moiety 'C12 H32 Cl5 N4 Ti2'
_chemical_formula_sum 'C12 H32 Cl5 N4 Ti2'
_chemical_formula_weight 505.46
_chemical_properties_physical Air-sensitive,Moisture-sensitive
_space_group_crystal_system orthorhombic
_space_group_IT_number 33
_space_group_name_Hall 'P 2c -2n'
_space_group_name_H-M_alt 'P n a 21'
_atom_sites_solution_hydrogens geom
_atom_sites_solution_primary direct
_atom_sites_solution_secondary difmap
_audit_creation_date 2020-05-19
_audit_creation_method
;
Olex2 1.2
(compiled 2018.05.29 svn.r3510 for OlexSys, GUI svn.r5506)
;
_audit_update_record
;
2020-11-19 deposited with the CCDC.	2021-01-19 downloaded from the CCDC.
;
_cell_angle_alpha 90
_cell_angle_beta 90
_cell_angle_gamma 90
_cell_formula_units_Z 4
_cell_length_a 19.796(5)
_cell_length_b 8.413(2)
_cell_length_c 13.102(3)
_cell_measurement_reflns_used 6254
_cell_measurement_temperature 100(2)
_cell_measurement_theta_max 27.5
_cell_measurement_theta_min 2.6
_cell_volume 2182.1(9)
_computing_cell_refinement 'CrystalClear-SM Expert 2.0 r16 (Rigaku, 2014)'
_computing_data_collection 'CrystalClear-SM Expert 2.0 r16 (Rigaku, 2014)'
_computing_data_reduction 'CrystalClear-SM Expert 2.0 r16 (Rigaku, 2014)'
_computing_molecular_graphics 'Olex2 (Dolomanov et al., 2009)'
_computing_publication_material 'Olex2 (Dolomanov et al., 2009)'
_computing_structure_refinement 'ShelXL (Sheldrick, 2015)'
_computing_structure_solution 'SHELXS-97 (Sheldrick, 2008)'
_diffrn_ambient_temperature 100(2)
_diffrn_detector CCD
_diffrn_measured_fraction_theta_full 0.998
_diffrn_measured_fraction_theta_max 0.998
_diffrn_measurement_device
;
AFC11 (Right): Eulerian 3 circle
;
_diffrn_measurement_device_type
;
Rigaku Saturn724+ (4x4 bin mode)
;
_diffrn_measurement_method 'profile data from \w-scans'
_diffrn_measurement_specimen_support Fiber
_diffrn_radiation_monochromator Confocal
_diffrn_radiation_type MoK\a
_diffrn_radiation_wavelength 0.71075
_diffrn_reflns_av_R_equivalents 0.0586
_diffrn_reflns_av_unetI/netI 0.0550
_diffrn_reflns_Laue_measured_fraction_full 0.998
_diffrn_reflns_Laue_measured_fraction_max 0.998
_diffrn_reflns_limit_h_max 16
_diffrn_reflns_limit_h_min -25
_diffrn_reflns_limit_k_max 10
_diffrn_reflns_limit_k_min -10
_diffrn_reflns_limit_l_max 17
_diffrn_reflns_limit_l_min -17
_diffrn_reflns_number 20125
_diffrn_reflns_point_group_measured_fraction_full 0.998
_diffrn_reflns_point_group_measured_fraction_max 0.997
_diffrn_reflns_theta_full 25.242
_diffrn_reflns_theta_max 27.484
_diffrn_reflns_theta_min 3.056
_diffrn_source 'Rotating Anode'
_exptl_absorpt_coefficient_mu 1.347
_exptl_absorpt_correction_T_max 1.000
_exptl_absorpt_correction_T_min 0.855
_exptl_absorpt_correction_type multi-scan
_exptl_absorpt_process_details
;
Jacobson, R. (1998). REQAB. Private communication to the 
Rigaku Corporation, Tokyo, Japan.
;
_exptl_crystal_colour brown
_exptl_crystal_density_diffrn 1.539
_exptl_crystal_description block
_exptl_crystal_F_000 1044
_exptl_crystal_recrystallization_method 'Re-crystallisation from solvent: dichloromethane/hexane'
_exptl_crystal_size_max 0.08
_exptl_crystal_size_mid 0.04
_exptl_crystal_size_min 0.02
_refine_diff_density_max 0.808
_refine_diff_density_min -0.522
_refine_diff_density_rms 0.109
_refine_ls_abs_structure_details
;
 Flack x determined using 1832 quotients [(I+)-(I-)]/[(I+)+(I-)]
 (Parsons, Flack and Wagner, Acta Cryst. B69 (2013) 249-259).
;
_refine_ls_abs_structure_Flack 0.03(2)
_refine_ls_extinction_method none
_refine_ls_goodness_of_fit_ref 1.096
_refine_ls_hydrogen_treatment constr
_refine_ls_matrix_type full
_refine_ls_number_parameters 216
_refine_ls_number_reflns 4976
_refine_ls_number_restraints 1
_refine_ls_restrained_S_all 1.096
_refine_ls_R_factor_all 0.0559
_refine_ls_R_factor_gt 0.0507
_refine_ls_shift/su_max 0.000
_refine_ls_shift/su_mean 0.000
_refine_ls_structure_factor_coef Fsqd
_refine_ls_weighting_details 'w=1/[\s^2^(Fo^2^)+(0.0573P)^2^+2.1194P] where P=(Fo^2^+2Fc^2^)/3'
_refine_ls_weighting_scheme calc
_refine_ls_wR_factor_gt 0.1171
_refine_ls_wR_factor_ref 0.1223
_reflns_Friedel_coverage 0.915
_reflns_Friedel_fraction_full 0.998
_reflns_Friedel_fraction_max 0.996
_reflns_number_gt 4582
_reflns_number_total 4976
_reflns_threshold_expression 'I > 2\s(I)'
_cod_data_source_file d0sc06366e2.cif
_cod_data_source_block Ti2Cl5tmeda
_cod_depositor_comments 'Adding full bibliography for 1560116--1560121.cif.'
_cod_database_code 1560116
_shelx_shelxl_version_number 2018/3
_shelx_space_group_comment
;
The symmetry employed for this shelxl refinement is uniquely defined
by the following loop, which should always be used as a source of
symmetry information in preference to the above space-group names.
They are only intended as comments.
;
_shelx_estimated_absorpt_t_max 0.974
_shelx_estimated_absorpt_t_min 0.900
_olex2_submission_special_instructions 'No special instructions were received'

loop_
_space_group_symop_operation_xyz
'x, y, z'
'-x, -y, z+1/2'
'-x+1/2, y+1/2, z+1/2'
'x+1/2, -y+1/2, z'

loop_
_atom_site_label
_atom_site_type_symbol
_atom_site_fract_x
_atom_site_fract_y
_atom_site_fract_z
_atom_site_U_iso_or_equiv
_atom_site_adp_type
_atom_site_occupancy
_atom_site_site_symmetry_order
_atom_site_calc_flag
_atom_site_refinement_flags_posn
_atom_site_refinement_flags_adp
_atom_site_refinement_flags_occupancy
_atom_site_disorder_assembly
_atom_site_disorder_group
Ti1 Ti 0.91671(5) 0.48811(14) 0.35848(9) 0.0161(2) Uani 1 1 d . . . . .
Ti2 Ti 0.80223(5) 0.40821(13) 0.26059(9) 0.0177(2) Uani 1 1 d . . . . .
Cl1 Cl 0.91091(8) 0.5236(2) 0.53863(12) 0.0250(4) Uani 1 1 d . . . . .
Cl2 Cl 0.70314(8) 0.3900(2) 0.36186(13) 0.0263(3) Uani 1 1 d . . . . .
Cl3 Cl 0.91087(8) 0.4496(2) 0.17128(11) 0.0213(3) Uani 1 1 d . . . . .
Cl4 Cl 0.82617(8) 0.67778(19) 0.32300(12) 0.0232(3) Uani 1 1 d . . . . .
Cl5 Cl 0.86314(8) 0.22767(19) 0.37245(12) 0.0243(3) Uani 1 1 d . . . . .
N1 N 1.0184(3) 0.3539(6) 0.3578(5) 0.0223(11) Uani 1 1 d . . . . .
N2 N 0.9918(3) 0.6980(6) 0.3445(4) 0.0238(12) Uani 1 1 d . . . . .
N3 N 0.7863(3) 0.1903(7) 0.1569(5) 0.0249(12) Uani 1 1 d . . . . .
N4 N 0.7408(3) 0.5226(7) 0.1302(4) 0.0222(12) Uani 1 1 d . . . . .
C1 C 1.0256(4) 0.2295(8) 0.2792(5) 0.0268(15) Uani 1 1 d . . . . .
H1A H 1.069606 0.177323 0.286756 0.040 Uiso 1 1 calc GR . . . .
H1B H 1.022522 0.277775 0.211272 0.040 Uiso 1 1 calc GR . . . .
H1C H 0.989563 0.150660 0.287280 0.040 Uiso 1 1 calc GR . . . .
C2 C 1.0305(4) 0.2775(9) 0.4579(5) 0.0298(16) Uani 1 1 d . . . . .
H2A H 0.993150 0.204830 0.473462 0.045 Uiso 1 1 calc GR . . . .
H2B H 1.033316 0.359216 0.510996 0.045 Uiso 1 1 calc GR . . . .
H2C H 1.072926 0.217694 0.455502 0.045 Uiso 1 1 calc GR . . . .
C3 C 1.0718(4) 0.4764(9) 0.3345(7) 0.0343(18) Uani 1 1 d . . . . .
H3A H 1.116158 0.437473 0.358797 0.041 Uiso 1 1 calc R . . . .
H3B H 1.074769 0.491709 0.259707 0.041 Uiso 1 1 calc R . . . .
C4 C 1.0563(4) 0.6317(9) 0.3843(6) 0.0344(17) Uani 1 1 d . . . . .
H4A H 1.052850 0.616556 0.459013 0.041 Uiso 1 1 calc R . . . .
H4B H 1.093515 0.707535 0.370824 0.041 Uiso 1 1 calc R . . . .
C5 C 0.9760(5) 0.8335(9) 0.4156(6) 0.043(2) Uani 1 1 d . . . . .
H5A H 0.968883 0.792177 0.484674 0.064 Uiso 1 1 calc GR . . . .
H5B H 0.935078 0.887947 0.392323 0.064 Uiso 1 1 calc GR . . . .
H5C H 1.013903 0.908483 0.416010 0.064 Uiso 1 1 calc GR . . . .
C6 C 0.9969(4) 0.7664(9) 0.2424(6) 0.0332(17) Uani 1 1 d . . . . .
H6A H 1.028375 0.856334 0.243638 0.050 Uiso 1 1 calc GR . . . .
H6B H 0.952329 0.803152 0.220159 0.050 Uiso 1 1 calc GR . . . .
H6C H 1.013592 0.685511 0.194762 0.050 Uiso 1 1 calc GR . . . .
C7 C 0.8457(4) 0.0899(8) 0.1326(6) 0.0296(16) Uani 1 1 d . . . . .
H7A H 0.862511 0.039976 0.195284 0.044 Uiso 1 1 calc GR . . . .
H7B H 0.881371 0.156058 0.102811 0.044 Uiso 1 1 calc GR . . . .
H7C H 0.832597 0.007285 0.083768 0.044 Uiso 1 1 calc GR . . . .
C8 C 0.7344(4) 0.0847(9) 0.2030(6) 0.0327(17) Uani 1 1 d . . . . .
H8A H 0.725865 -0.005349 0.157387 0.049 Uiso 1 1 calc GR . . . .
H8B H 0.692459 0.144536 0.213143 0.049 Uiso 1 1 calc GR . . . .
H8C H 0.750700 0.045327 0.268977 0.049 Uiso 1 1 calc GR . . . .
C9 C 0.7598(4) 0.2532(9) 0.0578(5) 0.0306(16) Uani 1 1 d . . . . .
H9A H 0.737520 0.166351 0.019606 0.037 Uiso 1 1 calc R . . . .
H9B H 0.797885 0.293150 0.016051 0.037 Uiso 1 1 calc R . . . .
C10 C 0.7098(4) 0.3862(9) 0.0760(5) 0.0297(16) Uani 1 1 d . . . . .
H10A H 0.691856 0.422964 0.009534 0.036 Uiso 1 1 calc R . . . .
H10B H 0.671509 0.345185 0.116709 0.036 Uiso 1 1 calc R . . . .
C11 C 0.7824(4) 0.6179(9) 0.0595(5) 0.0322(16) Uani 1 1 d . . . . .
H11A H 0.753247 0.666001 0.007474 0.048 Uiso 1 1 calc GR . . . .
H11B H 0.815775 0.549070 0.026350 0.048 Uiso 1 1 calc GR . . . .
H11C H 0.805677 0.701778 0.097563 0.048 Uiso 1 1 calc GR . . . .
C12 C 0.6846(4) 0.6280(9) 0.1653(6) 0.0308(16) Uani 1 1 d . . . . .
H12A H 0.703361 0.720867 0.200366 0.046 Uiso 1 1 calc GR . . . .
H12B H 0.655294 0.569051 0.212279 0.046 Uiso 1 1 calc GR . . . .
H12C H 0.658127 0.663065 0.106182 0.046 Uiso 1 1 calc GR . . . .

loop_
_atom_site_aniso_label
_atom_site_aniso_U_11
_atom_site_aniso_U_22
_atom_site_aniso_U_33
_atom_site_aniso_U_23
_atom_site_aniso_U_13
_atom_site_aniso_U_12
Ti1 0.0160(5) 0.0198(5) 0.0124(4) 0.0001(4) 0.0003(4) 0.0008(4)
Ti2 0.0159(5) 0.0221(5) 0.0153(5) 0.0020(4) -0.0003(4) -0.0007(4)
Cl1 0.0242(8) 0.0366(9) 0.0143(7) -0.0032(7) 0.0006(6) 0.0034(7)
Cl2 0.0195(7) 0.0359(9) 0.0235(7) 0.0048(7) 0.0025(6) -0.0026(6)
Cl3 0.0195(8) 0.0287(8) 0.0156(7) 0.0010(6) 0.0017(6) -0.0023(6)
Cl4 0.0224(8) 0.0239(8) 0.0234(7) -0.0011(6) -0.0015(6) 0.0014(6)
Cl5 0.0220(7) 0.0269(8) 0.0239(7) 0.0037(7) -0.0024(6) -0.0021(6)
N1 0.016(2) 0.023(3) 0.029(3) 0.000(2) -0.002(2) 0.001(2)
N2 0.024(3) 0.018(3) 0.030(3) 0.003(2) -0.006(2) -0.004(2)
N3 0.025(3) 0.022(3) 0.028(3) 0.000(2) -0.009(2) -0.003(2)
N4 0.020(3) 0.028(3) 0.019(3) 0.005(2) -0.005(2) 0.000(2)
C1 0.028(4) 0.033(4) 0.019(3) -0.001(3) 0.000(3) 0.007(3)
C2 0.032(4) 0.037(4) 0.020(3) -0.004(3) -0.007(3) 0.008(3)
C3 0.020(3) 0.031(4) 0.052(5) -0.001(3) -0.005(3) -0.001(3)
C4 0.027(4) 0.040(4) 0.037(4) 0.000(3) -0.002(3) -0.005(3)
C5 0.068(6) 0.030(4) 0.030(4) -0.009(3) 0.007(4) -0.015(4)
C6 0.040(4) 0.032(4) 0.028(4) 0.001(3) 0.007(3) -0.017(3)
C7 0.031(4) 0.025(4) 0.033(4) -0.005(3) -0.004(3) 0.001(3)
C8 0.031(4) 0.027(4) 0.040(4) 0.006(3) -0.003(3) -0.011(3)
C9 0.033(4) 0.038(4) 0.021(3) -0.002(3) -0.009(3) -0.003(3)
C10 0.030(4) 0.037(4) 0.023(3) 0.003(3) -0.013(3) -0.002(3)
C11 0.036(4) 0.041(4) 0.020(3) 0.015(3) -0.001(3) 0.001(3)
C12 0.031(4) 0.027(4) 0.034(4) 0.007(3) 0.001(3) 0.007(3)

loop_
_atom_type_symbol
_atom_type_description
_atom_type_scat_dispersion_real
_atom_type_scat_dispersion_imag
_atom_type_scat_source
C C 0.0033 0.0016 'International Tables Vol C Tables 4.2.6.8 and 6.1.1.4'
H H 0.0000 0.0000 'International Tables Vol C Tables 4.2.6.8 and 6.1.1.4'
Cl Cl 0.1484 0.1585 'International Tables Vol C Tables 4.2.6.8 and 6.1.1.4'
N N 0.0061 0.0033 'International Tables Vol C Tables 4.2.6.8 and 6.1.1.4'
Ti Ti 0.2776 0.4457 'International Tables Vol C Tables 4.2.6.8 and 6.1.1.4'

loop_
_geom_angle_atom_site_label_1
_geom_angle_atom_site_label_2
_geom_angle_atom_site_label_3
_geom_angle
_geom_angle_site_symmetry_1
_geom_angle_site_symmetry_3
_geom_angle_publ_flag
Cl1 Ti1 Ti2 117.60(6) . . ?
Cl1 Ti1 Cl3 174.55(7) . . ?
Cl1 Ti1 Cl4 94.09(7) . . ?
Cl1 Ti1 Cl5 90.99(7) . . ?
Cl3 Ti1 Ti2 57.02(5) . . ?
Cl4 Ti1 Ti2 56.95(5) . . ?
Cl4 Ti1 Cl3 82.12(7) . . ?
Cl5 Ti1 Ti2 56.31(5) . . ?
Cl5 Ti1 Cl3 86.36(6) . . ?
Cl5 Ti1 Cl4 106.36(7) . . ?
N1 Ti1 Ti2 127.64(15) . . ?
N1 Ti1 Cl1 96.16(16) . . ?
N1 Ti1 Cl3 88.44(16) . . ?
N1 Ti1 Cl4 163.37(16) . . ?
N1 Ti1 Cl5 86.56(14) . . ?
N1 Ti1 N2 79.2(2) . . ?
N2 Ti1 Ti2 133.93(15) . . ?
N2 Ti1 Cl1 90.78(15) . . ?
N2 Ti1 Cl3 92.95(15) . . ?
N2 Ti1 Cl4 87.57(15) . . ?
N2 Ti1 Cl5 165.78(15) . . ?
Cl2 Ti2 Ti1 116.49(7) . . ?
Cl2 Ti2 Cl3 172.97(8) . . ?
Cl2 Ti2 Cl4 91.89(7) . . ?
Cl2 Ti2 Cl5 91.87(7) . . ?
Cl3 Ti2 Ti1 57.16(5) . . ?
Cl4 Ti2 Ti1 56.50(5) . . ?
Cl4 Ti2 Cl3 81.94(6) . . ?
Cl5 Ti2 Ti1 56.68(5) . . ?
Cl5 Ti2 Cl3 86.67(6) . . ?
Cl5 Ti2 Cl4 106.29(7) . . ?
N3 Ti2 Ti1 126.57(15) . . ?
N3 Ti2 Cl2 99.49(16) . . ?
N3 Ti2 Cl3 87.27(16) . . ?
N3 Ti2 Cl4 163.21(16) . . ?
N3 Ti2 Cl5 85.78(15) . . ?
N3 Ti2 N4 79.8(2) . . ?
N4 Ti2 Ti1 133.85(15) . . ?
N4 Ti2 Cl2 90.32(15) . . ?
N4 Ti2 Cl3 92.81(15) . . ?
N4 Ti2 Cl4 87.87(15) . . ?
N4 Ti2 Cl5 165.59(15) . . ?
Ti2 Cl3 Ti1 65.82(5) . . ?
Ti1 Cl4 Ti2 66.55(6) . . ?
Ti2 Cl5 Ti1 67.01(6) . . ?
C1 N1 Ti1 115.8(4) . . ?
C1 N1 C2 107.1(5) . . ?
C1 N1 C3 106.0(5) . . ?
C2 N1 Ti1 110.5(4) . . ?
C2 N1 C3 111.3(6) . . ?
C3 N1 Ti1 106.1(4) . . ?
C4 N2 Ti1 103.7(4) . . ?
C4 N2 C5 104.2(6) . . ?
C5 N2 Ti1 113.3(4) . . ?
C6 N2 Ti1 114.7(4) . . ?
C6 N2 C4 114.1(6) . . ?
C6 N2 C5 106.5(6) . . ?
C7 N3 Ti2 118.1(4) . . ?
C7 N3 C8 107.2(5) . . ?
C7 N3 C9 107.0(6) . . ?
C8 N3 Ti2 109.3(5) . . ?
C8 N3 C9 108.8(6) . . ?
C9 N3 Ti2 106.1(4) . . ?
C10 N4 Ti2 104.5(4) . . ?
C10 N4 C12 107.3(5) . . ?
C11 N4 Ti2 113.5(4) . . ?
C11 N4 C10 110.5(5) . . ?
C11 N4 C12 106.6(5) . . ?
C12 N4 Ti2 114.3(4) . . ?
C4 C3 N1 111.5(6) . . ?
N2 C4 C3 110.6(6) . . ?
N3 C9 C10 110.7(6) . . ?
N4 C10 C9 112.2(6) . . ?

loop_
_geom_bond_atom_site_label_1
_geom_bond_atom_site_label_2
_geom_bond_distance
_geom_bond_site_symmetry_2
_geom_bond_publ_flag
Ti1 Ti2 2.6893(16) . ?
Ti1 Cl1 2.3819(19) . ?
Ti1 Cl3 2.4768(18) . ?
Ti1 Cl4 2.4444(19) . ?
Ti1 Cl5 2.4411(19) . ?
Ti1 N1 2.307(5) . ?
Ti1 N2 2.315(5) . ?
Ti2 Cl2 2.3731(19) . ?
Ti2 Cl3 2.4729(19) . ?
Ti2 Cl4 2.457(2) . ?
Ti2 Cl5 2.4308(19) . ?
Ti2 N3 2.303(6) . ?
Ti2 N4 2.307(5) . ?
N1 C1 1.476(9) . ?
N1 C2 1.480(9) . ?
N1 C3 1.508(9) . ?
N2 C4 1.489(9) . ?
N2 C5 1.504(9) . ?
N2 C6 1.460(9) . ?
N3 C7 1.484(9) . ?
N3 C8 1.486(9) . ?
N3 C9 1.496(9) . ?
N4 C10 1.483(9) . ?
N4 C11 1.476(9) . ?
N4 C12 1.496(9) . ?
C3 C4 1.492(11) . ?
C9 C10 1.512(10) . ?

loop_
_geom_torsion_atom_site_label_1
_geom_torsion_atom_site_label_2
_geom_torsion_atom_site_label_3
_geom_torsion_atom_site_label_4
_geom_torsion
_geom_torsion_site_symmetry_1
_geom_torsion_site_symmetry_2
_geom_torsion_site_symmetry_3
_geom_torsion_site_symmetry_4
_geom_torsion_publ_flag
Ti1 N1 C3 C4 37.3(7) . . . . ?
Ti1 N2 C4 C3 50.0(7) . . . . ?
Ti2 N3 C9 C10 -39.8(6) . . . . ?
Ti2 N4 C10 C9 -45.2(6) . . . . ?
N1 C3 C4 N2 -62.4(8) . . . . ?
N3 C9 C10 N4 61.0(8) . . . . ?
C1 N1 C3 C4 160.9(6) . . . . ?
C2 N1 C3 C4 -82.9(7) . . . . ?
C5 N2 C4 C3 168.8(6) . . . . ?
C6 N2 C4 C3 -75.5(8) . . . . ?
C7 N3 C9 C10 -166.8(6) . . . . ?
C8 N3 C9 C10 77.7(7) . . . . ?
C11 N4 C10 C9 77.1(7) . . . . ?
C12 N4 C10 C9 -167.0(6) . . . . ?
